data_1571539
loop_
_publ_author_name
'Zheng, Xuejuan'
'Huang, Fanping'
'Li, Xinyuan'
'Zhuo, Kaiyue'
'Chen, Dafa'
'Luo, Ming'
'Xia, Haiping'

_publ_section_title
;
 Isomerization reactions of metal vinylidene units.
;
_journal_issue 22
_journal_name_full 'Chemical science'
_journal_page_first 8443
_journal_page_last 8450
_journal_paper_doi 10.1039/d4sc01993h
_journal_volume 15
_journal_year 2024
_chemical_formula_moiety 'C69 H53 Cl2 N Os P3 S, 2(C2 H4 Cl2), B F4'
_chemical_formula_sum 'C73 H61 B Cl6 F4 N Os P3 S'
_chemical_formula_weight 1566.90
_space_group_crystal_system triclinic
_space_group_IT_number 2
_space_group_name_Hall '-P 1'
_space_group_name_H-M_alt 'P -1'
_atom_sites_solution_hydrogens geom
_atom_sites_solution_primary dual
_audit_creation_date 2023-03-08
_audit_creation_method
;
Olex2 1.5
(compiled 2022.04.07 svn.rca3783a0 for OlexSys, GUI svn.r6498)
;
_audit_update_record
;
2023-12-17 deposited with the CCDC.	2024-04-30 downloaded from the CCDC.
;
_cell_angle_alpha 78.917(3)
_cell_angle_beta 82.668(3)
_cell_angle_gamma 88.004(3)
_cell_formula_units_Z 2
_cell_length_a 9.9632(9)
_cell_length_b 11.5217(10)
_cell_length_c 29.202(3)
_cell_measurement_reflns_used 9511
_cell_measurement_temperature 100.00
_cell_measurement_theta_max 55.94
_cell_measurement_theta_min 3.41
_cell_volume 3262.6(5)
_computing_cell_refinement 'SAINT V8.40B (?, 2016)'
_computing_data_reduction 'SAINT V8.40B (?, 2016)'
_computing_molecular_graphics 'Olex2 1.5 (Dolomanov et al., 2009)'
_computing_publication_material 'Olex2 1.5 (Dolomanov et al., 2009)'
_computing_structure_refinement 'XL  (Sheldrick, 2008)'
_computing_structure_solution 'SHELXT 2018/2 (Sheldrick, 2018)'
_diffrn_ambient_temperature 100.00
_diffrn_detector 'Bruker APEX2 area detector'
_diffrn_detector_area_resol_mean 7.9
_diffrn_detector_type 'CCD area detector'
_diffrn_measured_fraction_theta_full 0.994
_diffrn_measured_fraction_theta_max 0.989
_diffrn_measurement_device 'three-circle diffractometer'
_diffrn_measurement_device_type 'Bruker SMART APEX2 area detector'
_diffrn_measurement_method '\w and \f scans'
_diffrn_radiation_monochromator 'mirror optics'
_diffrn_radiation_probe x-ray
_diffrn_radiation_type GaK\a
_diffrn_radiation_wavelength 1.34139
_diffrn_reflns_av_R_equivalents 0.0686
_diffrn_reflns_av_unetI/netI 0.0489
_diffrn_reflns_Laue_measured_fraction_full 0.994
_diffrn_reflns_Laue_measured_fraction_max 0.989
_diffrn_reflns_limit_h_max 12
_diffrn_reflns_limit_h_min -12
_diffrn_reflns_limit_k_max 14
_diffrn_reflns_limit_k_min -13
_diffrn_reflns_limit_l_max 35
_diffrn_reflns_limit_l_min -35
_diffrn_reflns_number 60506
_diffrn_reflns_point_group_measured_fraction_full 0.994
_diffrn_reflns_point_group_measured_fraction_max 0.989
_diffrn_reflns_theta_full 53.594
_diffrn_reflns_theta_max 55.995
_diffrn_reflns_theta_min 3.413
_diffrn_source 'microfocus sealed X-ray tube'
_diffrn_source_current 3.57
_diffrn_source_power 0.24947159999999996
_diffrn_source_type 'Incoatec I\ms'
_diffrn_source_voltage 69.88
_diffrn_standards_number 0
_exptl_absorpt_coefficient_mu 4.957
_exptl_absorpt_correction_T_max 0.7510
_exptl_absorpt_correction_T_min 0.6235
_exptl_absorpt_correction_type none
_exptl_absorpt_process_details
;
SADABS-2016/2 (Bruker,2016/2) was used for absorption correction.
wR2(int) was 0.1263 before and 0.0924 after correction.
The Ratio of minimum to maximum transmission is 0.8302.
The \l/2 correction factor is Not present.
;
_exptl_crystal_colour 'metallic orangish orange'
_exptl_crystal_colour_lustre metallic
_exptl_crystal_colour_modifier orangish
_exptl_crystal_colour_primary orange
_exptl_crystal_density_diffrn 1.595
_exptl_crystal_description block
_exptl_crystal_F_000 1572
_exptl_crystal_size_max 0.1
_exptl_crystal_size_mid 0.1
_exptl_crystal_size_min 0.08
_refine_diff_density_max 1.949
_refine_diff_density_min -2.014
_refine_diff_density_rms 0.146
_refine_ls_extinction_method none
_refine_ls_goodness_of_fit_ref 1.044
_refine_ls_hydrogen_treatment constr
_refine_ls_matrix_type full
_refine_ls_number_parameters 839
_refine_ls_number_reflns 12772
_refine_ls_number_restraints 99
_refine_ls_restrained_S_all 1.051
_refine_ls_R_factor_all 0.0516
_refine_ls_R_factor_gt 0.0486
_refine_ls_shift/su_max 0.001
_refine_ls_shift/su_mean 0.000
_refine_ls_structure_factor_coef Fsqd
_refine_ls_weighting_details 'w=1/[\s^2^(Fo^2^)+(0.0294P)^2^+26.2175P] where P=(Fo^2^+2Fc^2^)/3'
_refine_ls_weighting_scheme calc
_refine_ls_wR_factor_gt 0.1176
_refine_ls_wR_factor_ref 0.1193
_reflns_Friedel_coverage 0.000
_reflns_number_gt 11911
_reflns_number_total 12772
_reflns_threshold_expression 'I > 2\s(I)'
_cod_data_source_file d4sc01993h2.cif
_cod_data_source_block 11a
_cod_depositor_comments 'Adding full bibliography for 1571535--1571544.cif.'
_cod_database_code 1571539
_shelx_shelxl_version_number 2018/3
_shelx_space_group_comment
;
The symmetry employed for this shelxl refinement is uniquely defined
by the following loop, which should always be used as a source of
symmetry information in preference to the above space-group names.
They are only intended as comments.
;
_shelx_estimated_absorpt_t_max 0.637
_shelx_estimated_absorpt_t_min 0.637
_olex2_refinement_description
;
1. Fixed Uiso
 At 1.2 times of:
  All C(H) groups, All C(H,H) groups
2. Restrained distances
 F2A-B1 \\sim F3-B1
 with sigma of 0.02
 F3A-B1 \\sim F4-B1
 with sigma of 0.02
 F4A-B1 \\sim F2-B1
 with sigma of 0.02
 F4-B1 \\sim F3A-B1 \\sim F3-B1 \\sim F1-B1 \\sim F2A-B1 \\sim F4A-B1 \\sim
F2-B1
 with sigma of 0.02
3. Uiso/Uaniso restraints and constraints
F1 \\sim F2A \\sim F3A \\sim F4A \\sim F2 \\sim F3 \\sim F4 \\sim B1: within 2A
with sigma of 0.001 and sigma for terminal atoms of 0.002 within 2A
4. Others
 Sof(F2)=Sof(F3)=Sof(F4)=1-FVAR(1)
 Sof(F2A)=Sof(F3A)=Sof(F4A)=FVAR(1)
5.a Secondary CH2 refined with riding coordinates:
 C1S(H1SA,H1SB), C2S(H2SA,H2SB), C3S(H3SA,H3SB), C4S(H4SA,H4SB)
5.b Aromatic/amide H refined with riding coordinates:
 C1(H1), C4(H4), C5(H5), C6(H6), C10(H10), C13(H13), C14(H14), C15(H15),
 C17(H17), C18(H18), C19(H19), C20(H20), C21(H21), C23(H23), C24(H24), C25(H25),
  C26(H26), C27(H27), C29(H29), C30(H30), C31(H31), C32(H32), C33(H33),
 C35(H35), C36(H36), C37(H37), C38(H38), C39(H39), C41(H41), C42(H42), C43(H43),
  C44(H44), C45(H45), C47(H47), C48(H48), C49(H49), C50(H50), C51(H51),
 C53(H53), C54(H54), C55(H55), C56(H56), C57(H57), C59(H59), C60(H60), C61(H61),
  C62(H62), C63(H63), C65(H65), C66(H66), C67(H67), C68(H68), C69(H69)
;
_olex2_submission_special_instructions 'No special instructions were received'

loop_
_space_group_symop_operation_xyz
'x, y, z'
'-x, -y, -z'

loop_
_atom_site_label
_atom_site_type_symbol
_atom_site_fract_x
_atom_site_fract_y
_atom_site_fract_z
_atom_site_U_iso_or_equiv
_atom_site_adp_type
_atom_site_occupancy
_atom_site_site_symmetry_order
_atom_site_calc_flag
_atom_site_refinement_flags_posn
_atom_site_refinement_flags_adp
_atom_site_refinement_flags_occupancy
_atom_site_disorder_assembly
_atom_site_disorder_group
Os1 Os 0.23271(2) 0.43361(2) 0.79883(2) 0.01240(7) Uani 1 1 d . . . . .
Cl1 Cl 0.60341(12) 0.44975(12) 0.88100(4) 0.0252(3) Uani 1 1 d . . . . .
Cl2 Cl -0.00666(10) 0.41010(9) 0.79587(4) 0.0170(2) Uani 1 1 d . . . . .
S1 S 0.07442(14) 0.19566(12) 0.95228(5) 0.0282(3) Uani 1 1 d . . . . .
P1 P 0.28964(11) 0.23275(10) 0.79051(4) 0.0146(2) Uani 1 1 d . . . . .
P2 P 0.18206(11) 0.62887(10) 0.81342(4) 0.0133(2) Uani 1 1 d . . . . .
P3 P 0.32133(12) 0.55682(11) 0.63376(4) 0.0170(2) Uani 1 1 d . . . . .
N1 N 0.4296(4) 0.4865(3) 0.76478(13) 0.0128(7) Uani 1 1 d . . . . .
C1 C 0.2213(5) 0.4846(4) 0.72743(16) 0.0137(9) Uani 1 1 d . . . . .
H1 H 0.135668 0.483259 0.716465 0.016 Uiso 1 1 calc R U . . .
C2 C 0.3306(5) 0.5198(4) 0.69559(16) 0.0154(9) Uani 1 1 d . . . . .
C3 C 0.4555(5) 0.5169(4) 0.71697(16) 0.0157(9) Uani 1 1 d . . . . .
C4 C 0.5851(5) 0.5405(4) 0.69473(18) 0.0200(10) Uani 1 1 d . . . . .
H4 H 0.601756 0.558102 0.661373 0.024 Uiso 1 1 calc R U . . .
C5 C 0.6916(5) 0.5383(4) 0.72173(18) 0.0204(10) Uani 1 1 d . . . . .
H5 H 0.781438 0.552970 0.706815 0.024 Uiso 1 1 calc R U . . .
C6 C 0.6658(5) 0.5149(4) 0.76999(18) 0.0201(10) Uani 1 1 d . . . . .
H6 H 0.736693 0.517757 0.788621 0.024 Uiso 1 1 calc R U . . .
C7 C 0.5350(5) 0.4871(4) 0.79123(17) 0.0155(9) Uani 1 1 d . . . . .
C8 C 0.4912(5) 0.4530(4) 0.83990(17) 0.0152(9) Uani 1 1 d . . . . .
C9 C 0.3626(5) 0.4193(4) 0.85084(16) 0.0149(9) Uani 1 1 d . . . . .
C10 C 0.2789(5) 0.3689(4) 0.89223(18) 0.0210(10) Uani 1 1 d . . . . .
H10 H 0.299682 0.347153 0.923618 0.025 Uiso 1 1 calc R U . . .
C11 C 0.1622(5) 0.3605(4) 0.87491(17) 0.0181(9) Uani 1 1 d . . . . .
C12 C 0.0436(5) 0.3059(4) 0.90449(18) 0.0229(10) Uani 1 1 d . . . . .
C13 C -0.0955(5) 0.3246(4) 0.90444(18) 0.0216(10) Uani 1 1 d . . . . .
H13 H -0.135004 0.380891 0.881638 0.026 Uiso 1 1 calc R U . . .
C14 C -0.1714(6) 0.2488(5) 0.9427(2) 0.0292(12) Uani 1 1 d . . . . .
H14 H -0.267462 0.249997 0.947973 0.035 Uiso 1 1 calc R U . . .
C15 C -0.0949(7) 0.1757(6) 0.9708(2) 0.0360(14) Uani 1 1 d . . . . .
H15 H -0.130372 0.119807 0.997530 0.043 Uiso 1 1 calc R U . . .
C16 C 0.2138(5) 0.1144(4) 0.83683(17) 0.0170(9) Uani 1 1 d . . . . .
C17 C 0.0721(5) 0.1137(4) 0.84384(17) 0.0181(9) Uani 1 1 d . . . . .
H17 H 0.022474 0.175995 0.827038 0.022 Uiso 1 1 calc R U . . .
C18 C 0.0038(5) 0.0225(4) 0.87520(18) 0.0211(10) Uani 1 1 d . . . . .
H18 H -0.092339 0.022589 0.879657 0.025 Uiso 1 1 calc R U . . .
C19 C 0.0749(6) -0.0683(4) 0.89996(19) 0.0243(11) Uani 1 1 d . . . . .
H19 H 0.028110 -0.130267 0.921646 0.029 Uiso 1 1 calc R U . . .
C20 C 0.2146(6) -0.0681(4) 0.8929(2) 0.0257(11) Uani 1 1 d . . . . .
H20 H 0.263604 -0.130186 0.910116 0.031 Uiso 1 1 calc R U . . .
C21 C 0.2846(5) 0.0215(4) 0.86105(19) 0.0239(11) Uani 1 1 d . . . . .
H21 H 0.380670 0.019161 0.855873 0.029 Uiso 1 1 calc R U . . .
C22 C 0.2425(5) 0.1798(4) 0.73928(17) 0.0189(10) Uani 1 1 d . . . . .
C23 C 0.1319(5) 0.2270(4) 0.71689(17) 0.0192(10) Uani 1 1 d . . . . .
H23 H 0.082926 0.292214 0.726499 0.023 Uiso 1 1 calc R U . . .
C24 C 0.0929(6) 0.1787(5) 0.68048(18) 0.0254(11) Uani 1 1 d . . . . .
H24 H 0.015849 0.209944 0.666030 0.031 Uiso 1 1 calc R U . . .
C25 C 0.1654(6) 0.0852(5) 0.66499(19) 0.0297(12) Uani 1 1 d . . . . .
H25 H 0.140861 0.054985 0.639187 0.036 Uiso 1 1 calc R U . . .
C26 C 0.2737(6) 0.0369(5) 0.6877(2) 0.0284(12) Uani 1 1 d . . . . .
H26 H 0.323050 -0.027636 0.677686 0.034 Uiso 1 1 calc R U . . .
C27 C 0.3110(5) 0.0816(4) 0.72506(19) 0.0232(11) Uani 1 1 d . . . . .
H27 H 0.383431 0.045619 0.741094 0.028 Uiso 1 1 calc R U . . .
C28 C 0.4731(5) 0.2102(4) 0.78621(18) 0.0187(10) Uani 1 1 d . . . . .
C29 C 0.5507(5) 0.2229(4) 0.7422(2) 0.0228(10) Uani 1 1 d . . . . .
H29 H 0.506976 0.237088 0.714591 0.027 Uiso 1 1 calc R U . . .
C30 C 0.6921(5) 0.2150(5) 0.7384(2) 0.0288(12) Uani 1 1 d . . . . .
H30 H 0.743677 0.221794 0.708361 0.035 Uiso 1 1 calc R U . . .
C31 C 0.7562(5) 0.1976(5) 0.7781(2) 0.0299(12) Uani 1 1 d . . . . .
H31 H 0.852103 0.191888 0.775415 0.036 Uiso 1 1 calc R U . . .
C32 C 0.6814(6) 0.1880(5) 0.8226(2) 0.0289(12) Uani 1 1 d . . . . .
H32 H 0.726185 0.177052 0.849989 0.035 Uiso 1 1 calc R U . . .
C33 C 0.5397(5) 0.1948(4) 0.8264(2) 0.0226(10) Uani 1 1 d . . . . .
H33 H 0.488447 0.188792 0.856476 0.027 Uiso 1 1 calc R U . . .
C34 C 0.3377(5) 0.7142(4) 0.80772(17) 0.0165(9) Uani 1 1 d . . . . .
C35 C 0.3918(5) 0.7639(4) 0.76217(18) 0.0203(10) Uani 1 1 d . . . . .
H35 H 0.344065 0.757056 0.736665 0.024 Uiso 1 1 calc R U . . .
C36 C 0.5143(5) 0.8234(5) 0.7531(2) 0.0271(11) Uani 1 1 d . . . . .
H36 H 0.550070 0.856015 0.721715 0.032 Uiso 1 1 calc R U . . .
C37 C 0.5836(5) 0.8349(5) 0.7901(2) 0.0295(12) Uani 1 1 d . . . . .
H37 H 0.666440 0.876719 0.784307 0.035 Uiso 1 1 calc R U . . .
C38 C 0.5322(5) 0.7855(5) 0.8353(2) 0.0279(12) Uani 1 1 d . . . . .
H38 H 0.580217 0.793263 0.860630 0.034 Uiso 1 1 calc R U . . .
C39 C 0.4105(5) 0.7241(5) 0.84450(19) 0.0244(11) Uani 1 1 d . . . . .
H39 H 0.377161 0.688944 0.875868 0.029 Uiso 1 1 calc R U . . .
C40 C 0.0826(5) 0.7345(4) 0.77569(16) 0.0153(9) Uani 1 1 d . . . . .
C41 C 0.0057(5) 0.7062(4) 0.74288(17) 0.0190(10) Uani 1 1 d . . . . .
H41 H 0.008841 0.627992 0.736815 0.023 Uiso 1 1 calc R U . . .
C42 C -0.0749(5) 0.7904(5) 0.71908(18) 0.0228(10) Uani 1 1 d . . . . .
H42 H -0.125291 0.769850 0.696348 0.027 Uiso 1 1 calc R U . . .
C43 C -0.0836(5) 0.9043(4) 0.72778(18) 0.0203(10) Uani 1 1 d . . . . .
H43 H -0.139506 0.961871 0.711294 0.024 Uiso 1 1 calc R U . . .
C44 C -0.0086(5) 0.9335(4) 0.76125(18) 0.0201(10) Uani 1 1 d . . . . .
H44 H -0.014612 1.011157 0.767884 0.024 Uiso 1 1 calc R U . . .
C45 C 0.0737(5) 0.8504(4) 0.78461(17) 0.0189(10) Uani 1 1 d . . . . .
H45 H 0.125019 0.871483 0.806977 0.023 Uiso 1 1 calc R U . . .
C46 C 0.0807(5) 0.6317(4) 0.87044(16) 0.0156(9) Uani 1 1 d . . . . .
C47 C -0.0599(5) 0.6497(4) 0.87043(18) 0.0211(10) Uani 1 1 d . . . . .
H47 H -0.097869 0.662257 0.841615 0.025 Uiso 1 1 calc R U . . .
C48 C -0.1431(5) 0.6490(5) 0.91236(19) 0.0251(11) Uani 1 1 d . . . . .
H48 H -0.237860 0.660442 0.911989 0.030 Uiso 1 1 calc R U . . .
C49 C -0.0905(6) 0.6322(5) 0.95433(19) 0.0269(12) Uani 1 1 d . . . . .
H49 H -0.148231 0.633318 0.982761 0.032 Uiso 1 1 calc R U . . .
C50 C 0.0474(6) 0.6135(4) 0.95504(18) 0.0242(11) Uani 1 1 d . . . . .
H50 H 0.084353 0.602261 0.984015 0.029 Uiso 1 1 calc R U . . .
C51 C 0.1317(5) 0.6111(4) 0.91347(17) 0.0188(10) Uani 1 1 d . . . . .
H51 H 0.225606 0.595283 0.914455 0.023 Uiso 1 1 calc R U . . .
C52 C 0.4356(5) 0.4596(5) 0.60515(17) 0.0216(10) Uani 1 1 d . . . . .
C53 C 0.5242(5) 0.5047(5) 0.56511(18) 0.0232(10) Uani 1 1 d . . . . .
H53 H 0.521580 0.586268 0.551277 0.028 Uiso 1 1 calc R U . . .
C54 C 0.6167(6) 0.4280(5) 0.54569(19) 0.0281(12) Uani 1 1 d . . . . .
H54 H 0.677471 0.457690 0.518466 0.034 Uiso 1 1 calc R U . . .
C55 C 0.6204(6) 0.3092(5) 0.5658(2) 0.0302(12) Uani 1 1 d . . . . .
H55 H 0.685055 0.257853 0.552973 0.036 Uiso 1 1 calc R U . . .
C56 C 0.5295(6) 0.2653(5) 0.6049(2) 0.0285(12) Uani 1 1 d . . . . .
H56 H 0.530671 0.183281 0.618112 0.034 Uiso 1 1 calc R U . . .
C57 C 0.4366(5) 0.3397(5) 0.62485(18) 0.0229(10) Uani 1 1 d . . . . .
H57 H 0.374609 0.309081 0.651613 0.027 Uiso 1 1 calc R U . . .
C58 C 0.3641(5) 0.7083(4) 0.60691(17) 0.0215(10) Uani 1 1 d . . . . .
C59 C 0.3211(6) 0.7524(5) 0.56396(19) 0.0274(11) Uani 1 1 d . . . . .
H59 H 0.268844 0.704838 0.549841 0.033 Uiso 1 1 calc R U . . .
C60 C 0.3547(6) 0.8673(5) 0.5413(2) 0.0322(13) Uani 1 1 d . . . . .
H60 H 0.324340 0.898906 0.511876 0.039 Uiso 1 1 calc R U . . .
C61 C 0.4324(6) 0.9352(5) 0.5619(2) 0.0307(12) Uani 1 1 d . . . . .
H61 H 0.454514 1.013933 0.546603 0.037 Uiso 1 1 calc R U . . .
C62 C 0.4786(6) 0.8887(5) 0.60492(19) 0.0259(11) Uani 1 1 d . . . . .
H62 H 0.534085 0.934722 0.618524 0.031 Uiso 1 1 calc R U . . .
C63 C 0.4433(5) 0.7754(4) 0.62760(18) 0.0223(10) Uani 1 1 d . . . . .
H63 H 0.472976 0.743584 0.657152 0.027 Uiso 1 1 calc R U . . .
C64 C 0.1499(5) 0.5399(5) 0.62356(17) 0.0208(10) Uani 1 1 d . . . . .
C65 C 0.1090(6) 0.4391(5) 0.60961(18) 0.0262(11) Uani 1 1 d . . . . .
H65 H 0.172555 0.378115 0.604424 0.031 Uiso 1 1 calc R U . . .
C66 C -0.0267(6) 0.4283(6) 0.6033(2) 0.0314(13) Uani 1 1 d . . . . .
H66 H -0.056437 0.358245 0.595231 0.038 Uiso 1 1 calc R U . . .
C67 C -0.1173(6) 0.5196(6) 0.6088(2) 0.0344(14) Uani 1 1 d . . . . .
H67 H -0.208537 0.512997 0.603438 0.041 Uiso 1 1 calc R U . . .
C68 C -0.0763(6) 0.6203(6) 0.62190(18) 0.0292(12) Uani 1 1 d . . . . .
H68 H -0.139685 0.682193 0.625836 0.035 Uiso 1 1 calc R U . . .
C69 C 0.0563(5) 0.6317(5) 0.62936(18) 0.0242(11) Uani 1 1 d . . . . .
H69 H 0.084140 0.701253 0.638365 0.029 Uiso 1 1 calc R U . . .
Cl1S Cl 0.03047(18) 0.67950(18) 0.50095(6) 0.0505(4) Uani 1 1 d . . . . .
Cl2S Cl -0.29032(19) 0.75225(16) 0.47576(7) 0.0504(4) Uani 1 1 d . . . . .
C1S C -0.0544(9) 0.8201(8) 0.5036(3) 0.060(2) Uani 1 1 d . . . . .
H1SA H -0.016917 0.857588 0.526898 0.072 Uiso 1 1 calc R U . . .
H1SB H -0.037177 0.873116 0.472516 0.072 Uiso 1 1 calc R U . . .
C2S C -0.2099(10) 0.8046(8) 0.5175(3) 0.063(2) Uani 1 1 d . . . . .
H2SA H -0.250807 0.881836 0.521946 0.076 Uiso 1 1 calc R U . . .
H2SB H -0.226302 0.748833 0.547886 0.076 Uiso 1 1 calc R U . . .
Cl3S Cl 0.4811(2) 0.68516(16) 0.97160(6) 0.0525(4) Uani 1 1 d . . . . .
C3S C 0.4376(7) 0.5341(6) 0.9919(2) 0.0429(16) Uani 1 1 d . . . . .
H3SA H 0.363529 0.526880 1.018262 0.051 Uiso 1 1 calc R U . . .
H3SB H 0.406126 0.501276 0.966203 0.051 Uiso 1 1 calc R U . . .
Cl4S Cl 0.3840(4) 0.0293(3) 1.06431(12) 0.1136(12) Uani 1 1 d . . . . .
C4S C 0.4322(15) 0.0210(18) 0.9996(8) 0.181(10) Uani 1 1 d . . . . .
H4SA H 0.374507 -0.035129 0.989403 0.217 Uiso 1 1 calc R U . . .
H4SB H 0.427237 0.099626 0.978964 0.217 Uiso 1 1 calc R U . . .
F1 F -0.2413(4) 1.0431(4) 0.56565(13) 0.0497(8) Uani 1 1 d D U . . .
F2A F -0.1014(9) 1.1126(7) 0.6081(3) 0.0590(10) Uani 0.578(6) 1 d D U P A 1
F3A F -0.1195(10) 0.9117(7) 0.6091(3) 0.0614(10) Uani 0.578(6) 1 d D U P A 1
F4A F -0.2808(8) 1.0145(8) 0.6456(2) 0.0578(10) Uani 0.578(6) 1 d D U P A 1
F2 F -0.1552(13) 1.1093(10) 0.6264(4) 0.0588(11) Uani 0.422(6) 1 d D U P A 2
F3 F -0.0513(11) 0.9588(10) 0.5975(4) 0.0589(11) Uani 0.422(6) 1 d D U P A 2
F4 F -0.2461(12) 0.9270(10) 0.6395(3) 0.0607(11) Uani 0.422(6) 1 d D U P A 2
B1 B -0.1799(8) 1.0169(7) 0.6064(3) 0.0574(9) Uani 1 1 d D U . . .

loop_
_atom_site_aniso_label
_atom_site_aniso_U_11
_atom_site_aniso_U_22
_atom_site_aniso_U_33
_atom_site_aniso_U_23
_atom_site_aniso_U_13
_atom_site_aniso_U_12
Os1 0.01050(10) 0.01112(11) 0.01616(11) -0.00428(7) -0.00126(7) -0.00021(7)
Cl1 0.0215(6) 0.0336(7) 0.0232(6) -0.0081(5) -0.0095(5) 0.0007(5)
Cl2 0.0110(5) 0.0169(5) 0.0230(5) -0.0035(4) -0.0015(4) -0.0010(4)
S1 0.0314(7) 0.0298(7) 0.0226(6) -0.0033(5) -0.0024(5) -0.0035(5)
P1 0.0136(5) 0.0110(5) 0.0197(6) -0.0044(4) -0.0018(4) 0.0010(4)
P2 0.0134(5) 0.0111(5) 0.0162(5) -0.0047(4) -0.0013(4) -0.0002(4)
P3 0.0163(6) 0.0200(6) 0.0150(6) -0.0037(4) -0.0017(4) -0.0019(4)
N1 0.0103(17) 0.0108(17) 0.0175(19) -0.0029(14) -0.0021(14) 0.0021(14)
C1 0.016(2) 0.010(2) 0.017(2) -0.0048(17) -0.0064(17) 0.0010(16)
C2 0.015(2) 0.016(2) 0.017(2) -0.0062(18) -0.0062(18) -0.0009(17)
C3 0.018(2) 0.013(2) 0.017(2) -0.0047(17) -0.0007(18) 0.0009(17)
C4 0.017(2) 0.021(2) 0.022(2) -0.0059(19) -0.0008(19) 0.0000(19)
C5 0.013(2) 0.022(2) 0.026(3) -0.005(2) 0.0006(19) -0.0018(18)
C6 0.014(2) 0.022(2) 0.027(3) -0.008(2) -0.0053(19) 0.0006(18)
C7 0.012(2) 0.015(2) 0.022(2) -0.0076(18) -0.0054(18) 0.0003(17)
C8 0.013(2) 0.015(2) 0.021(2) -0.0081(18) -0.0101(18) 0.0018(17)
C9 0.019(2) 0.016(2) 0.013(2) -0.0071(17) -0.0087(17) 0.0004(17)
C10 0.025(3) 0.016(2) 0.021(2) -0.0026(19) -0.001(2) 0.0019(19)
C11 0.023(2) 0.015(2) 0.016(2) -0.0028(18) 0.0004(18) 0.0006(18)
C12 0.027(3) 0.020(2) 0.023(3) -0.006(2) -0.002(2) -0.003(2)
C13 0.020(2) 0.020(2) 0.023(3) -0.006(2) 0.004(2) -0.0025(19)
C14 0.024(3) 0.038(3) 0.027(3) -0.009(2) -0.001(2) -0.007(2)
C15 0.046(4) 0.037(3) 0.024(3) -0.008(2) 0.006(3) -0.012(3)
C16 0.021(2) 0.012(2) 0.020(2) -0.0081(18) -0.0023(18) 0.0007(17)
C17 0.021(2) 0.015(2) 0.018(2) -0.0037(18) -0.0029(19) -0.0002(18)
C18 0.023(3) 0.018(2) 0.023(2) -0.0056(19) -0.001(2) -0.0025(19)
C19 0.035(3) 0.013(2) 0.025(3) -0.0041(19) 0.000(2) -0.004(2)
C20 0.032(3) 0.011(2) 0.033(3) 0.001(2) -0.009(2) 0.003(2)
C21 0.024(3) 0.018(2) 0.030(3) -0.005(2) -0.001(2) 0.000(2)
C22 0.021(2) 0.017(2) 0.019(2) -0.0063(19) 0.0011(19) -0.0046(18)
C23 0.022(2) 0.016(2) 0.020(2) -0.0062(19) -0.0007(19) -0.0058(18)
C24 0.026(3) 0.028(3) 0.022(3) -0.002(2) -0.006(2) -0.010(2)
C25 0.037(3) 0.031(3) 0.023(3) -0.014(2) 0.005(2) -0.015(2)
C26 0.032(3) 0.025(3) 0.030(3) -0.015(2) 0.007(2) -0.006(2)
C27 0.022(3) 0.019(2) 0.030(3) -0.008(2) 0.001(2) -0.0019(19)
C28 0.016(2) 0.011(2) 0.031(3) -0.0077(19) -0.0031(19) 0.0017(17)
C29 0.017(2) 0.020(2) 0.033(3) -0.008(2) -0.002(2) 0.0006(19)
C30 0.022(3) 0.022(3) 0.044(3) -0.011(2) 0.001(2) 0.000(2)
C31 0.014(2) 0.025(3) 0.054(4) -0.017(3) -0.005(2) 0.002(2)
C32 0.024(3) 0.020(3) 0.048(3) -0.012(2) -0.016(2) 0.004(2)
C33 0.020(2) 0.017(2) 0.033(3) -0.008(2) -0.007(2) 0.0035(19)
C34 0.013(2) 0.014(2) 0.023(2) -0.0064(18) -0.0039(18) 0.0021(17)
C35 0.020(2) 0.015(2) 0.027(3) -0.0070(19) -0.001(2) -0.0008(18)
C36 0.022(3) 0.021(3) 0.035(3) -0.004(2) 0.005(2) -0.002(2)
C37 0.017(2) 0.027(3) 0.046(3) -0.013(2) 0.001(2) -0.005(2)
C38 0.018(2) 0.031(3) 0.038(3) -0.010(2) -0.007(2) -0.003(2)
C39 0.018(2) 0.028(3) 0.028(3) -0.006(2) -0.007(2) -0.002(2)
C40 0.016(2) 0.015(2) 0.013(2) 0.0003(17) 0.0009(17) -0.0010(17)
C41 0.021(2) 0.015(2) 0.022(2) -0.0048(19) -0.0030(19) 0.0019(18)
C42 0.023(3) 0.022(3) 0.025(3) -0.006(2) -0.006(2) -0.001(2)
C43 0.020(2) 0.017(2) 0.022(2) 0.0002(19) -0.0038(19) 0.0020(18)
C44 0.021(2) 0.014(2) 0.026(3) -0.0059(19) -0.003(2) 0.0007(18)
C45 0.018(2) 0.018(2) 0.022(2) -0.0071(19) -0.0019(19) -0.0019(18)
C46 0.020(2) 0.011(2) 0.016(2) -0.0029(17) -0.0045(18) -0.0015(17)
C47 0.021(2) 0.021(2) 0.022(2) -0.0047(19) -0.0014(19) -0.0031(19)
C48 0.023(3) 0.025(3) 0.026(3) -0.004(2) 0.003(2) 0.000(2)
C49 0.038(3) 0.019(2) 0.021(3) -0.005(2) 0.007(2) -0.007(2)
C50 0.037(3) 0.018(2) 0.018(2) -0.0014(19) -0.006(2) -0.004(2)
C51 0.023(2) 0.014(2) 0.020(2) -0.0017(18) -0.0069(19) -0.0003(18)
C52 0.019(2) 0.029(3) 0.018(2) -0.006(2) -0.0037(19) 0.000(2)
C53 0.024(3) 0.028(3) 0.017(2) -0.004(2) -0.002(2) -0.003(2)
C54 0.026(3) 0.041(3) 0.018(3) -0.011(2) 0.000(2) 0.000(2)
C55 0.025(3) 0.039(3) 0.030(3) -0.017(2) -0.004(2) 0.002(2)
C56 0.033(3) 0.022(3) 0.031(3) -0.008(2) -0.004(2) 0.003(2)
C57 0.024(3) 0.026(3) 0.019(2) -0.004(2) -0.004(2) 0.001(2)
C58 0.027(3) 0.017(2) 0.017(2) -0.0005(19) 0.005(2) -0.0023(19)
C59 0.027(3) 0.032(3) 0.023(3) -0.003(2) -0.003(2) -0.006(2)
C60 0.042(3) 0.031(3) 0.019(3) 0.005(2) -0.004(2) 0.002(2)
C61 0.041(3) 0.020(3) 0.026(3) 0.003(2) 0.002(2) 0.000(2)
C62 0.029(3) 0.024(3) 0.024(3) -0.005(2) 0.002(2) -0.002(2)
C63 0.028(3) 0.021(2) 0.017(2) -0.0026(19) -0.001(2) 0.000(2)
C64 0.020(2) 0.028(3) 0.013(2) -0.0015(19) 0.0001(18) -0.003(2)
C65 0.026(3) 0.032(3) 0.022(3) -0.007(2) -0.006(2) -0.003(2)
C66 0.028(3) 0.047(4) 0.024(3) -0.015(2) -0.009(2) -0.010(3)
C67 0.018(3) 0.061(4) 0.028(3) -0.016(3) -0.004(2) -0.006(3)
C68 0.024(3) 0.045(3) 0.018(3) -0.004(2) -0.002(2) 0.004(2)
C69 0.024(3) 0.031(3) 0.017(2) -0.004(2) -0.002(2) 0.000(2)
Cl1S 0.0467(9) 0.0772(12) 0.0287(8) -0.0152(8) -0.0029(7) 0.0048(8)
Cl2S 0.0476(9) 0.0491(10) 0.0554(10) -0.0119(8) -0.0078(8) 0.0014(7)
C1S 0.068(5) 0.063(5) 0.053(5) -0.018(4) -0.005(4) -0.015(4)
C2S 0.087(6) 0.062(5) 0.041(4) -0.013(4) -0.006(4) 0.014(5)
Cl3S 0.0578(11) 0.0509(10) 0.0429(9) -0.0050(7) 0.0088(8) 0.0040(8)
C3S 0.039(4) 0.055(4) 0.035(3) -0.011(3) -0.001(3) -0.005(3)
Cl4S 0.133(3) 0.104(2) 0.098(2) -0.0239(18) 0.029(2) -0.052(2)
C4S 0.108(12) 0.183(18) 0.27(2) -0.139(18) 0.052(16) -0.050(14)
F1 0.064(2) 0.0533(19) 0.0350(16) -0.0008(15) -0.0271(15) -0.0106(16)
F2A 0.069(2) 0.067(2) 0.043(2) -0.0029(18) -0.0236(18) -0.0089(19)
F3A 0.072(2) 0.067(2) 0.0451(19) -0.0002(18) -0.0229(18) -0.0013(19)
F4A 0.067(2) 0.067(2) 0.0414(19) -0.0032(18) -0.0234(17) -0.0055(19)
F2 0.069(2) 0.067(2) 0.043(2) -0.0040(19) -0.0232(18) -0.0060(19)
F3 0.069(2) 0.066(2) 0.043(2) -0.0020(19) -0.0233(18) -0.0048(19)
F4 0.069(2) 0.068(2) 0.045(2) 0.0017(19) -0.0238(18) -0.0056(19)
B1 0.068(2) 0.0641(18) 0.0418(17) -0.0017(15) -0.0239(15) -0.0064(16)

loop_
_atom_type_symbol
_atom_type_description
_atom_type_scat_dispersion_real
_atom_type_scat_dispersion_imag
_atom_type_scat_source
C C 0.0137 0.0067 'International Tables Vol C Tables 4.2.6.8 and 6.1.1.4'
H H 0.0000 0.0000 'International Tables Vol C Tables 4.2.6.8 and 6.1.1.4'
B B 0.0070 0.0029 'International Tables Vol C Tables 4.2.6.8 and 6.1.1.4'
Cl Cl 0.3281 0.5435 'International Tables Vol C Tables 4.2.6.8 and 6.1.1.4'
F F 0.0583 0.0400 'International Tables Vol C Tables 4.2.6.8 and 6.1.1.4'
N N 0.0241 0.0134 'International Tables Vol C Tables 4.2.6.8 and 6.1.1.4'
Os Os -6.0803 4.9890 'International Tables Vol C Tables 4.2.6.8 and 6.1.1.4'
P P 0.2543 0.3332 'International Tables Vol C Tables 4.2.6.8 and 6.1.1.4'
S S 0.2925 0.4295 'International Tables Vol C Tables 4.2.6.8 and 6.1.1.4'

loop_
_geom_angle_atom_site_label_1
_geom_angle_atom_site_label_2
_geom_angle_atom_site_label_3
_geom_angle
_geom_angle_site_symmetry_1
_geom_angle_site_symmetry_3
_geom_angle_publ_flag
P1 Os1 Cl2 93.91(4) . . ?
P2 Os1 Cl2 88.11(4) . . ?
P2 Os1 P1 175.27(4) . . ?
N1 Os1 Cl2 150.46(11) . . ?
N1 Os1 P1 89.12(10) . . ?
N1 Os1 P2 91.23(10) . . ?
N1 Os1 C11 130.29(17) . . ?
C1 Os1 Cl2 78.74(13) . . ?
C1 Os1 P1 91.65(12) . . ?
C1 Os1 P2 92.94(12) . . ?
C1 Os1 N1 71.80(16) . . ?
C1 Os1 C9 143.96(19) . . ?
C1 Os1 C11 157.79(18) . . ?
C9 Os1 Cl2 137.11(13) . . ?
C9 Os1 P1 89.53(13) . . ?
C9 Os1 P2 86.08(13) . . ?
C9 Os1 N1 72.20(17) . . ?
C9 Os1 C11 58.24(19) . . ?
C11 Os1 Cl2 79.24(13) . . ?
C11 Os1 P1 86.99(12) . . ?
C11 Os1 P2 89.19(12) . . ?
C15 S1 C12 92.4(3) . . ?
C16 P1 Os1 117.09(15) . . ?
C16 P1 C22 98.6(2) . . ?
C22 P1 Os1 118.75(17) . . ?
C28 P1 Os1 110.10(15) . . ?
C28 P1 C16 107.1(2) . . ?
C28 P1 C22 103.8(2) . . ?
C34 P2 Os1 110.86(15) . . ?
C34 P2 C46 110.4(2) . . ?
C40 P2 Os1 121.77(16) . . ?
C40 P2 C34 99.7(2) . . ?
C40 P2 C46 98.9(2) . . ?
C46 P2 Os1 113.73(15) . . ?
C2 P3 C52 108.3(2) . . ?
C2 P3 C58 114.9(2) . . ?
C2 P3 C64 108.7(2) . . ?
C52 P3 C58 108.4(2) . . ?
C64 P3 C52 111.4(2) . . ?
C64 P3 C58 105.3(2) . . ?
C3 N1 Os1 121.6(3) . . ?
C3 N1 C7 118.6(4) . . ?
C7 N1 Os1 119.8(3) . . ?
Os1 C1 H1 118.5 . . ?
C2 C1 Os1 122.9(3) . . ?
C2 C1 H1 118.5 . . ?
C1 C2 P3 122.6(4) . . ?
C1 C2 C3 112.9(4) . . ?
C3 C2 P3 124.3(3) . . ?
N1 C3 C2 110.5(4) . . ?
N1 C3 C4 121.5(4) . . ?
C4 C3 C2 128.0(4) . . ?
C3 C4 H4 120.3 . . ?
C3 C4 C5 119.4(5) . . ?
C5 C4 H4 120.3 . . ?
C4 C5 H5 120.1 . . ?
C6 C5 C4 119.7(4) . . ?
C6 C5 H5 120.1 . . ?
C5 C6 H6 120.3 . . ?
C5 C6 C7 119.3(5) . . ?
C7 C6 H6 120.3 . . ?
N1 C7 C6 121.2(4) . . ?
N1 C7 C8 111.4(4) . . ?
C6 C7 C8 127.4(4) . . ?
C7 C8 Cl1 120.7(3) . . ?
C9 C8 Cl1 123.9(4) . . ?
C9 C8 C7 115.4(4) . . ?
C8 C9 Os1 120.9(3) . . ?
C8 C9 C10 136.2(5) . . ?
C10 C9 Os1 102.9(3) . . ?
C9 C10 H10 129.7 . . ?
C11 C10 C9 100.6(4) . . ?
C11 C10 H10 129.7 . . ?
C10 C11 Os1 98.2(3) . . ?
C10 C11 C12 121.6(5) . . ?
C12 C11 Os1 140.0(4) . . ?
C11 C12 S1 116.4(4) . . ?
C13 C12 S1 109.8(4) . . ?
C13 C12 C11 133.8(5) . . ?
C12 C13 H13 124.0 . . ?
C12 C13 C14 111.9(5) . . ?
C14 C13 H13 124.0 . . ?
C13 C14 H14 122.9 . . ?
C15 C14 C13 114.1(5) . . ?
C15 C14 H14 122.9 . . ?
S1 C15 H15 124.1 . . ?
C14 C15 S1 111.7(4) . . ?
C14 C15 H15 124.1 . . ?
C17 C16 P1 115.5(4) . . ?
C21 C16 P1 125.2(4) . . ?
C21 C16 C17 119.0(5) . . ?
C16 C17 H17 119.8 . . ?
C18 C17 C16 120.4(5) . . ?
C18 C17 H17 119.8 . . ?
C17 C18 H18 119.8 . . ?
C19 C18 C17 120.3(5) . . ?
C19 C18 H18 119.8 . . ?
C18 C19 H19 120.3 . . ?
C20 C19 C18 119.4(5) . . ?
C20 C19 H19 120.3 . . ?
C19 C20 H20 119.5 . . ?
C19 C20 C21 121.0(5) . . ?
C21 C20 H20 119.5 . . ?
C16 C21 C20 119.8(5) . . ?
C16 C21 H21 120.1 . . ?
C20 C21 H21 120.1 . . ?
C23 C22 P1 121.8(4) . . ?
C23 C22 C27 118.7(5) . . ?
C27 C22 P1 119.3(4) . . ?
C22 C23 H23 119.9 . . ?
C24 C23 C22 120.2(5) . . ?
C24 C23 H23 119.9 . . ?
C23 C24 H24 119.6 . . ?
C25 C24 C23 120.9(5) . . ?
C25 C24 H24 119.6 . . ?
C24 C25 H25 120.5 . . ?
C26 C25 C24 119.0(5) . . ?
C26 C25 H25 120.5 . . ?
C25 C26 H26 119.6 . . ?
C25 C26 C27 120.8(5) . . ?
C27 C26 H26 119.6 . . ?
C22 C27 H27 119.8 . . ?
C26 C27 C22 120.4(5) . . ?
C26 C27 H27 119.8 . . ?
C29 C28 P1 120.3(4) . . ?
C29 C28 C33 118.7(5) . . ?
C33 C28 P1 120.6(4) . . ?
C28 C29 H29 119.6 . . ?
C28 C29 C30 120.8(5) . . ?
C30 C29 H29 119.6 . . ?
C29 C30 H30 120.0 . . ?
C31 C30 C29 120.0(5) . . ?
C31 C30 H30 120.0 . . ?
C30 C31 H31 119.7 . . ?
C30 C31 C32 120.6(5) . . ?
C32 C31 H31 119.7 . . ?
C31 C32 H32 120.3 . . ?
C31 C32 C33 119.4(5) . . ?
C33 C32 H32 120.3 . . ?
C28 C33 C32 120.6(5) . . ?
C28 C33 H33 119.7 . . ?
C32 C33 H33 119.7 . . ?
C35 C34 P2 116.1(4) . . ?
C35 C34 C39 118.2(5) . . ?
C39 C34 P2 125.4(4) . . ?
C34 C35 H35 119.3 . . ?
C34 C35 C36 121.4(5) . . ?
C36 C35 H35 119.3 . . ?
C35 C36 H36 120.2 . . ?
C37 C36 C35 119.6(5) . . ?
C37 C36 H36 120.2 . . ?
C36 C37 H37 120.1 . . ?
C38 C37 C36 119.7(5) . . ?
C38 C37 H37 120.1 . . ?
C37 C38 H38 119.5 . . ?
C37 C38 C39 120.9(5) . . ?
C39 C38 H38 119.5 . . ?
C34 C39 C38 120.1(5) . . ?
C34 C39 H39 120.0 . . ?
C38 C39 H39 120.0 . . ?
C41 C40 P2 125.3(4) . . ?
C41 C40 C45 118.3(4) . . ?
C45 C40 P2 116.1(4) . . ?
C40 C41 H41 119.6 . . ?
C42 C41 C40 120.7(4) . . ?
C42 C41 H41 119.6 . . ?
C41 C42 H42 119.5 . . ?
C41 C42 C43 121.0(5) . . ?
C43 C42 H42 119.5 . . ?
C42 C43 H43 120.5 . . ?
C42 C43 C44 118.9(5) . . ?
C44 C43 H43 120.5 . . ?
C43 C44 H44 119.8 . . ?
C45 C44 C43 120.4(4) . . ?
C45 C44 H44 119.8 . . ?
C40 C45 H45 119.7 . . ?
C44 C45 C40 120.6(5) . . ?
C44 C45 H45 119.7 . . ?
C47 C46 P2 117.1(4) . . ?
C51 C46 P2 124.7(4) . . ?
C51 C46 C47 118.0(4) . . ?
C46 C47 H47 119.9 . . ?
C48 C47 C46 120.2(5) . . ?
C48 C47 H47 119.9 . . ?
C47 C48 H48 119.5 . . ?
C49 C48 C47 120.9(5) . . ?
C49 C48 H48 119.5 . . ?
C48 C49 H49 120.2 . . ?
C48 C49 C50 119.6(5) . . ?
C50 C49 H49 120.2 . . ?
C49 C50 H50 119.9 . . ?
C49 C50 C51 120.1(5) . . ?
C51 C50 H50 119.9 . . ?
C46 C51 H51 119.5 . . ?
C50 C51 C46 121.0(5) . . ?
C50 C51 H51 119.5 . . ?
C53 C52 P3 120.7(4) . . ?
C57 C52 P3 118.6(4) . . ?
C57 C52 C53 120.7(5) . . ?
C52 C53 H53 120.5 . . ?
C52 C53 C54 119.0(5) . . ?
C54 C53 H53 120.5 . . ?
C53 C54 H54 119.8 . . ?
C55 C54 C53 120.5(5) . . ?
C55 C54 H54 119.8 . . ?
C54 C55 H55 120.1 . . ?
C54 C55 C56 119.8(5) . . ?
C56 C55 H55 120.1 . . ?
C55 C56 H56 119.6 . . ?
C55 C56 C57 120.9(5) . . ?
C57 C56 H56 119.6 . . ?
C52 C57 H57 120.4 . . ?
C56 C57 C52 119.1(5) . . ?
C56 C57 H57 120.4 . . ?
C59 C58 P3 117.4(4) . . ?
C59 C58 C63 121.1(5) . . ?
C63 C58 P3 121.4(4) . . ?
C58 C59 H59 120.3 . . ?
C58 C59 C60 119.5(5) . . ?
C60 C59 H59 120.3 . . ?
C59 C60 H60 120.1 . . ?
C61 C60 C59 119.8(5) . . ?
C61 C60 H60 120.1 . . ?
C60 C61 H61 119.9 . . ?
C60 C61 C62 120.3(5) . . ?
C62 C61 H61 119.9 . . ?
C61 C62 H62 120.1 . . ?
C63 C62 C61 119.7(5) . . ?
C63 C62 H62 120.1 . . ?
C58 C63 H63 120.2 . . ?
C62 C63 C58 119.5(5) . . ?
C62 C63 H63 120.2 . . ?
C65 C64 P3 121.4(4) . . ?
C65 C64 C69 119.9(5) . . ?
C69 C64 P3 118.7(4) . . ?
C64 C65 H65 120.3 . . ?
C64 C65 C66 119.4(5) . . ?
C66 C65 H65 120.3 . . ?
C65 C66 H66 120.0 . . ?
C67 C66 C65 120.0(5) . . ?
C67 C66 H66 120.0 . . ?
C66 C67 H67 119.7 . . ?
C68 C67 C66 120.6(5) . . ?
C68 C67 H67 119.7 . . ?
C67 C68 H68 119.8 . . ?
C67 C68 C69 120.4(5) . . ?
C69 C68 H68 119.8 . . ?
C64 C69 H69 120.2 . . ?
C68 C69 C64 119.6(5) . . ?
C68 C69 H69 120.2 . . ?
Cl1S C1S H1SA 109.3 . . ?
Cl1S C1S H1SB 109.3 . . ?
H1SA C1S H1SB 108.0 . . ?
C2S C1S Cl1S 111.6(6) . . ?
C2S C1S H1SA 109.3 . . ?
C2S C1S H1SB 109.3 . . ?
Cl2S C2S H2SA 108.9 . . ?
Cl2S C2S H2SB 108.9 . . ?
C1S C2S Cl2S 113.5(6) . . ?
C1S C2S H2SA 108.9 . . ?
C1S C2S H2SB 108.9 . . ?
H2SA C2S H2SB 107.7 . . ?
Cl3S C3S H3SA 110.0 . . ?
Cl3S C3S H3SB 110.0 . . ?
C3S C3S Cl3S 108.6(6) 2_667 . ?
C3S C3S H3SA 110.0 2_667 . ?
C3S C3S H3SB 110.0 2_667 . ?
H3SA C3S H3SB 108.3 . . ?
Cl4S C4S H4SA 111.7 . . ?
Cl4S C4S H4SB 111.7 . . ?
C4S C4S Cl4S 100(2) 2_657 . ?
C4S C4S H4SA 111.7 2_657 . ?
C4S C4S H4SB 111.7 2_657 . ?
H4SA C4S H4SB 109.5 . . ?
F1 B1 F2A 108.0(6) . . ?
F1 B1 F4A 108.7(6) . . ?
F1 B1 F3 110.0(7) . . ?
F1 B1 F4 112.1(7) . . ?
F2A B1 F4A 103.2(7) . . ?
F3A B1 F1 109.5(6) . . ?
F3A B1 F2A 117.7(8) . . ?
F3A B1 F4A 109.4(7) . . ?
F2 B1 F1 116.6(7) . . ?
F2 B1 F3 106.4(9) . . ?
F2 B1 F4 110.9(9) . . ?
F4 B1 F3 99.4(8) . . ?

loop_
_geom_bond_atom_site_label_1
_geom_bond_atom_site_label_2
_geom_bond_distance
_geom_bond_site_symmetry_2
_geom_bond_publ_flag
Os1 Cl2 2.4239(11) . ?
Os1 P1 2.4138(11) . ?
Os1 P2 2.3941(11) . ?
Os1 N1 2.135(4) . ?
Os1 C1 2.071(5) . ?
Os1 C9 2.098(4) . ?
Os1 C11 2.250(5) . ?
Cl1 C8 1.736(5) . ?
S1 C12 1.748(5) . ?
S1 C15 1.714(7) . ?
P1 C16 1.833(5) . ?
P1 C22 1.839(5) . ?
P1 C28 1.829(5) . ?
P2 C34 1.838(5) . ?
P2 C40 1.832(5) . ?
P2 C46 1.839(5) . ?
P3 C2 1.787(5) . ?
P3 C52 1.810(5) . ?
P3 C58 1.812(5) . ?
P3 C64 1.795(5) . ?
N1 C3 1.366(6) . ?
N1 C7 1.382(6) . ?
C1 H1 0.9500 . ?
C1 C2 1.358(7) . ?
C2 C3 1.458(6) . ?
C3 C4 1.380(7) . ?
C4 H4 0.9500 . ?
C4 C5 1.397(7) . ?
C5 H5 0.9500 . ?
C5 C6 1.375(7) . ?
C6 H6 0.9500 . ?
C6 C7 1.390(7) . ?
C7 C8 1.415(7) . ?
C8 C9 1.333(7) . ?
C9 C10 1.414(7) . ?
C10 H10 0.9500 . ?
C10 C11 1.340(7) . ?
C11 C12 1.456(7) . ?
C12 C13 1.395(7) . ?
C13 H13 0.9500 . ?
C13 C14 1.428(7) . ?
C14 H14 0.9500 . ?
C14 C15 1.346(9) . ?
C15 H15 0.9500 . ?
C16 C17 1.400(7) . ?
C16 C21 1.388(7) . ?
C17 H17 0.9500 . ?
C17 C18 1.388(7) . ?
C18 H18 0.9500 . ?
C18 C19 1.381(7) . ?
C19 H19 0.9500 . ?
C19 C20 1.380(8) . ?
C20 H20 0.9500 . ?
C20 C21 1.391(7) . ?
C21 H21 0.9500 . ?
C22 C23 1.394(7) . ?
C22 C27 1.405(7) . ?
C23 H23 0.9500 . ?
C23 C24 1.392(7) . ?
C24 H24 0.9500 . ?
C24 C25 1.391(8) . ?
C25 H25 0.9500 . ?
C25 C26 1.384(9) . ?
C26 H26 0.9500 . ?
C26 C27 1.387(8) . ?
C27 H27 0.9500 . ?
C28 C29 1.396(7) . ?
C28 C33 1.399(7) . ?
C29 H29 0.9500 . ?
C29 C30 1.400(7) . ?
C30 H30 0.9500 . ?
C30 C31 1.372(9) . ?
C31 H31 0.9500 . ?
C31 C32 1.399(9) . ?
C32 H32 0.9500 . ?
C32 C33 1.403(7) . ?
C33 H33 0.9500 . ?
C34 C35 1.390(7) . ?
C34 C39 1.394(7) . ?
C35 H35 0.9500 . ?
C35 C36 1.391(7) . ?
C36 H36 0.9500 . ?
C36 C37 1.384(8) . ?
C37 H37 0.9500 . ?
C37 C38 1.373(8) . ?
C38 H38 0.9500 . ?
C38 C39 1.396(7) . ?
C39 H39 0.9500 . ?
C40 C41 1.391(7) . ?
C40 C45 1.407(7) . ?
C41 H41 0.9500 . ?
C41 C42 1.378(7) . ?
C42 H42 0.9500 . ?
C42 C43 1.381(7) . ?
C43 H43 0.9500 . ?
C43 C44 1.398(7) . ?
C44 H44 0.9500 . ?
C44 C45 1.375(7) . ?
C45 H45 0.9500 . ?
C46 C47 1.409(7) . ?
C46 C51 1.391(7) . ?
C47 H47 0.9500 . ?
C47 C48 1.387(7) . ?
C48 H48 0.9500 . ?
C48 C49 1.371(8) . ?
C49 H49 0.9500 . ?
C49 C50 1.385(8) . ?
C50 H50 0.9500 . ?
C50 C51 1.390(7) . ?
C51 H51 0.9500 . ?
C52 C53 1.397(7) . ?
C52 C57 1.391(7) . ?
C53 H53 0.9500 . ?
C53 C54 1.398(8) . ?
C54 H54 0.9500 . ?
C54 C55 1.383(9) . ?
C55 H55 0.9500 . ?
C55 C56 1.387(8) . ?
C56 H56 0.9500 . ?
C56 C57 1.390(7) . ?
C57 H57 0.9500 . ?
C58 C59 1.376(8) . ?
C58 C63 1.389(7) . ?
C59 H59 0.9500 . ?
C59 C60 1.393(8) . ?
C60 H60 0.9500 . ?
C60 C61 1.383(9) . ?
C61 H61 0.9500 . ?
C61 C62 1.397(8) . ?
C62 H62 0.9500 . ?
C62 C63 1.380(7) . ?
C63 H63 0.9500 . ?
C64 C65 1.393(7) . ?
C64 C69 1.406(7) . ?
C65 H65 0.9500 . ?
C65 C66 1.400(8) . ?
C66 H66 0.9500 . ?
C66 C67 1.381(9) . ?
C67 H67 0.9500 . ?
C67 C68 1.380(9) . ?
C68 H68 0.9500 . ?
C68 C69 1.380(8) . ?
C69 H69 0.9500 . ?
Cl1S C1S 1.811(9) . ?
Cl2S C2S 1.748(9) . ?
C1S H1SA 0.9900 . ?
C1S H1SB 0.9900 . ?
C1S C2S 1.558(13) . ?
C2S H2SA 0.9900 . ?
C2S H2SB 0.9900 . ?
Cl3S C3S 1.777(7) . ?
C3S C3S 1.526(14) 2_667 ?
C3S H3SA 0.9900 . ?
C3S H3SB 0.9900 . ?
Cl4S C4S 1.91(2) . ?
C4S C4S 1.42(3) 2_657 ?
C4S H4SA 0.9900 . ?
C4S H4SB 0.9900 . ?
F1 B1 1.384(7) . ?
F2A B1 1.386(10) . ?
F3A B1 1.327(10) . ?
F4A B1 1.421(9) . ?
F2 B1 1.352(11) . ?
F3 B1 1.443(11) . ?
F4 B1 1.393(10) . ?

loop_
_geom_torsion_atom_site_label_1
_geom_torsion_atom_site_label_2
_geom_torsion_atom_site_label_3
_geom_torsion_atom_site_label_4
_geom_torsion
_geom_torsion_site_symmetry_1
_geom_torsion_site_symmetry_2
_geom_torsion_site_symmetry_3
_geom_torsion_site_symmetry_4
_geom_torsion_publ_flag
Os1 P1 C16 C17 58.7(4) . . . . ?
Os1 P1 C16 C21 -128.3(4) . . . . ?
Os1 P1 C22 C23 -27.5(5) . . . . ?
Os1 P1 C22 C27 158.8(3) . . . . ?
Os1 P1 C28 C29 -94.5(4) . . . . ?
Os1 P1 C28 C33 77.5(4) . . . . ?
Os1 P2 C34 C35 80.6(4) . . . . ?
Os1 P2 C34 C39 -93.5(4) . . . . ?
Os1 P2 C40 C41 14.2(5) . . . . ?
Os1 P2 C40 C45 -172.6(3) . . . . ?
Os1 P2 C46 C47 -98.0(4) . . . . ?
Os1 P2 C46 C51 78.4(4) . . . . ?
Os1 N1 C3 C2 6.2(5) . . . . ?
Os1 N1 C3 C4 -173.9(3) . . . . ?
Os1 N1 C7 C6 176.5(3) . . . . ?
Os1 N1 C7 C8 -1.6(5) . . . . ?
Os1 C1 C2 P3 176.9(2) . . . . ?
Os1 C1 C2 C3 0.4(6) . . . . ?
Os1 C9 C10 C11 -1.0(4) . . . . ?
Os1 C11 C12 S1 143.9(4) . . . . ?
Os1 C11 C12 C13 -38.6(9) . . . . ?
Cl1 C8 C9 Os1 177.3(2) . . . . ?
Cl1 C8 C9 C10 -4.1(8) . . . . ?
S1 C12 C13 C14 -0.3(6) . . . . ?
P1 C16 C17 C18 174.6(4) . . . . ?
P1 C16 C21 C20 -175.0(4) . . . . ?
P1 C22 C23 C24 -175.1(4) . . . . ?
P1 C22 C27 C26 177.3(4) . . . . ?
P1 C28 C29 C30 175.0(4) . . . . ?
P1 C28 C33 C32 -174.3(4) . . . . ?
P2 C34 C35 C36 -175.5(4) . . . . ?
P2 C34 C39 C38 175.9(4) . . . . ?
P2 C40 C41 C42 174.3(4) . . . . ?
P2 C40 C45 C44 -174.0(4) . . . . ?
P2 C46 C47 C48 178.0(4) . . . . ?
P2 C46 C51 C50 -179.2(4) . . . . ?
P3 C2 C3 N1 179.6(3) . . . . ?
P3 C2 C3 C4 -0.3(7) . . . . ?
P3 C52 C53 C54 176.1(4) . . . . ?
P3 C52 C57 C56 -176.2(4) . . . . ?
P3 C58 C59 C60 -178.2(4) . . . . ?
P3 C58 C63 C62 177.1(4) . . . . ?
P3 C64 C65 C66 178.3(4) . . . . ?
P3 C64 C69 C68 -179.7(4) . . . . ?
N1 C3 C4 C5 -2.8(7) . . . . ?
N1 C7 C8 Cl1 -178.5(3) . . . . ?
N1 C7 C8 C9 4.6(6) . . . . ?
C1 C2 C3 N1 -4.0(6) . . . . ?
C1 C2 C3 C4 176.1(5) . . . . ?
C2 P3 C52 C53 -133.3(4) . . . . ?
C2 P3 C52 C57 44.5(5) . . . . ?
C2 P3 C58 C59 -160.9(4) . . . . ?
C2 P3 C58 C63 22.4(5) . . . . ?
C2 P3 C64 C65 -99.4(4) . . . . ?
C2 P3 C64 C69 81.4(4) . . . . ?
C2 C3 C4 C5 177.0(5) . . . . ?
C3 N1 C7 C6 -1.6(6) . . . . ?
C3 N1 C7 C8 -179.7(4) . . . . ?
C3 C4 C5 C6 -1.2(7) . . . . ?
C4 C5 C6 C7 3.7(7) . . . . ?
C5 C6 C7 N1 -2.3(7) . . . . ?
C5 C6 C7 C8 175.5(5) . . . . ?
C6 C7 C8 Cl1 3.5(7) . . . . ?
C6 C7 C8 C9 -173.4(5) . . . . ?
C7 N1 C3 C2 -175.7(4) . . . . ?
C7 N1 C3 C4 4.2(6) . . . . ?
C7 C8 C9 Os1 -5.9(6) . . . . ?
C7 C8 C9 C10 172.7(5) . . . . ?
C8 C9 C10 C11 -179.8(6) . . . . ?
C9 C10 C11 Os1 0.9(4) . . . . ?
C9 C10 C11 C12 176.4(4) . . . . ?
C10 C11 C12 S1 -29.1(6) . . . . ?
C10 C11 C12 C13 148.4(6) . . . . ?
C11 C12 C13 C14 -177.9(5) . . . . ?
C12 S1 C15 C14 -0.5(5) . . . . ?
C12 C13 C14 C15 -0.1(7) . . . . ?
C13 C14 C15 S1 0.4(7) . . . . ?
C15 S1 C12 C11 178.5(4) . . . . ?
C15 S1 C12 C13 0.5(4) . . . . ?
C16 P1 C22 C23 99.9(4) . . . . ?
C16 P1 C22 C27 -73.8(4) . . . . ?
C16 P1 C28 C29 137.2(4) . . . . ?
C16 P1 C28 C33 -50.8(4) . . . . ?
C16 C17 C18 C19 0.2(7) . . . . ?
C17 C16 C21 C20 -2.2(7) . . . . ?
C17 C18 C19 C20 -0.6(8) . . . . ?
C18 C19 C20 C21 -0.5(8) . . . . ?
C19 C20 C21 C16 1.9(8) . . . . ?
C21 C16 C17 C18 1.2(7) . . . . ?
C22 P1 C16 C17 -69.8(4) . . . . ?
C22 P1 C16 C21 103.1(5) . . . . ?
C22 P1 C28 C29 33.6(4) . . . . ?
C22 P1 C28 C33 -154.5(4) . . . . ?
C22 C23 C24 C25 -1.8(8) . . . . ?
C23 C22 C27 C26 3.5(7) . . . . ?
C23 C24 C25 C26 2.9(8) . . . . ?
C24 C25 C26 C27 -0.8(8) . . . . ?
C25 C26 C27 C22 -2.4(8) . . . . ?
C27 C22 C23 C24 -1.4(7) . . . . ?
C28 P1 C16 C17 -177.2(3) . . . . ?
C28 P1 C16 C21 -4.2(5) . . . . ?
C28 P1 C22 C23 -150.1(4) . . . . ?
C28 P1 C22 C27 36.3(4) . . . . ?
C28 C29 C30 C31 -1.6(8) . . . . ?
C29 C28 C33 C32 -2.2(7) . . . . ?
C29 C30 C31 C32 -0.3(8) . . . . ?
C30 C31 C32 C33 0.9(8) . . . . ?
C31 C32 C33 C28 0.4(8) . . . . ?
C33 C28 C29 C30 2.8(7) . . . . ?
C34 P2 C40 C41 136.3(4) . . . . ?
C34 P2 C40 C45 -50.5(4) . . . . ?
C34 P2 C46 C47 136.6(4) . . . . ?
C34 P2 C46 C51 -46.9(5) . . . . ?
C34 C35 C36 C37 -0.7(8) . . . . ?
C35 C34 C39 C38 1.8(7) . . . . ?
C35 C36 C37 C38 1.2(8) . . . . ?
C36 C37 C38 C39 -0.2(8) . . . . ?
C37 C38 C39 C34 -1.3(8) . . . . ?
C39 C34 C35 C36 -0.8(7) . . . . ?
C40 P2 C34 C35 -48.9(4) . . . . ?
C40 P2 C34 C39 136.9(4) . . . . ?
C40 P2 C46 C47 32.7(4) . . . . ?
C40 P2 C46 C51 -150.9(4) . . . . ?
C40 C41 C42 C43 -1.2(8) . . . . ?
C41 C40 C45 C44 -0.3(7) . . . . ?
C41 C42 C43 C44 0.1(8) . . . . ?
C42 C43 C44 C45 0.9(8) . . . . ?
C43 C44 C45 C40 -0.8(7) . . . . ?
C45 C40 C41 C42 1.3(7) . . . . ?
C46 P2 C34 C35 -152.4(4) . . . . ?
C46 P2 C34 C39 33.4(5) . . . . ?
C46 P2 C40 C41 -111.1(4) . . . . ?
C46 P2 C40 C45 62.2(4) . . . . ?
C46 C47 C48 C49 0.6(8) . . . . ?
C47 C46 C51 C50 -2.8(7) . . . . ?
C47 C48 C49 C50 -1.1(8) . . . . ?
C48 C49 C50 C51 -0.4(8) . . . . ?
C49 C50 C51 C46 2.4(7) . . . . ?
C51 C46 C47 C48 1.3(7) . . . . ?
C52 P3 C2 C1 -120.7(4) . . . . ?
C52 P3 C2 C3 55.3(4) . . . . ?
C52 P3 C58 C59 77.9(5) . . . . ?
C52 P3 C58 C63 -98.8(4) . . . . ?
C52 P3 C64 C65 19.8(5) . . . . ?
C52 P3 C64 C69 -159.4(4) . . . . ?
C52 C53 C54 C55 0.0(8) . . . . ?
C53 C52 C57 C56 1.6(8) . . . . ?
C53 C54 C55 C56 1.6(8) . . . . ?
C54 C55 C56 C57 -1.7(9) . . . . ?
C55 C56 C57 C52 0.1(8) . . . . ?
C57 C52 C53 C54 -1.7(8) . . . . ?
C58 P3 C2 C1 118.0(4) . . . . ?
C58 P3 C2 C3 -65.9(5) . . . . ?
C58 P3 C52 C53 -8.1(5) . . . . ?
C58 P3 C52 C57 169.7(4) . . . . ?
C58 P3 C64 C65 137.0(4) . . . . ?
C58 P3 C64 C69 -42.2(4) . . . . ?
C58 C59 C60 C61 0.9(9) . . . . ?
C59 C58 C63 C62 0.5(8) . . . . ?
C59 C60 C61 C62 0.7(9) . . . . ?
C60 C61 C62 C63 -1.7(8) . . . . ?
C61 C62 C63 C58 1.1(8) . . . . ?
C63 C58 C59 C60 -1.6(8) . . . . ?
C64 P3 C2 C1 0.4(5) . . . . ?
C64 P3 C2 C3 176.5(4) . . . . ?
C64 P3 C52 C53 107.3(4) . . . . ?
C64 P3 C52 C57 -74.9(5) . . . . ?
C64 P3 C58 C59 -41.4(5) . . . . ?
C64 P3 C58 C63 141.9(4) . . . . ?
C64 C65 C66 C67 3.0(8) . . . . ?
C65 C64 C69 C68 1.1(8) . . . . ?
C65 C66 C67 C68 -2.0(9) . . . . ?
C66 C67 C68 C69 0.6(9) . . . . ?
C67 C68 C69 C64 -0.1(8) . . . . ?
C69 C64 C65 C66 -2.5(8) . . . . ?
Cl1S C1S C2S Cl2S -64.8(7) . . . . ?
